data_4118714
loop_
_publ_author_name
'Szymon Chorazy'
'Koji Nakabayashi'
'Kenta Imoto'
'Jacek Mlynarski'
'Barbara Sieklucka'
'Shin-ichi Ohkoshi'

_publ_section_title
;
 Conjunction of Chirality and Slow Magnetic Relaxation in the
 Supramolecular Network Constructed of Crossed Cyano-Bridged CoII-WV
 Molecular Chains
;
_journal_name_full 'Journal of the American Chemical Society'
_journal_page_first 16151
_journal_page_last 16154
_journal_paper_doi 10.1021/ja307520k
_journal_volume 134
_journal_year 2012
_chemical_absolute_configuration rmad
_chemical_formula_sum 'C152 H154 Co6 N50 O31 W4'
_chemical_formula_weight 4266.23
_chemical_name_systematic
;
 ?
;
_space_group_IT_number 5
_symmetry_cell_setting monoclinic
_symmetry_space_group_name_Hall 'C 2y'
_symmetry_space_group_name_H-M 'C 1 2 1'
_atom_sites_solution_hydrogens geom
_atom_sites_solution_primary direct
_atom_sites_solution_secondary difmap
_audit_creation_method SHELXL-97
_cell_angle_alpha 90.00
_cell_angle_beta 119.3170(10)
_cell_angle_gamma 90.00
_cell_formula_units_Z 2
_cell_length_a 33.6237(8)
_cell_length_b 15.2570(4)
_cell_length_c 21.0243(5)
_cell_measurement_reflns_used 59260
_cell_measurement_temperature 90(2)
_cell_measurement_theta_max 27.47
_cell_measurement_theta_min 3.01
_cell_volume 9404.0(4)
_computing_cell_refinement 'RAPID AUTO'
_computing_data_collection 'RAPID AUTO'
_computing_data_reduction 'RAPID AUTO'
_computing_molecular_graphics 'Mercury 2.3'
_computing_structure_refinement 'SHELXL-97 (Sheldrick, 1997)'
_computing_structure_solution 'SHELXS-97 (Sheldrick, 1990)'
_diffrn_ambient_temperature 90(2)
_diffrn_detector_area_resol_mean 10.000
_diffrn_measured_fraction_theta_full 0.995
_diffrn_measured_fraction_theta_max 0.995
_diffrn_measurement_device_type 'Rigaku R-AXIS RAPID'
_diffrn_measurement_method \w
_diffrn_radiation_monochromator graphite
_diffrn_radiation_source 'fine-focus sealed tube'
_diffrn_radiation_type MoK\a
_diffrn_radiation_wavelength 0.71075
_diffrn_reflns_av_R_equivalents 0.0994
_diffrn_reflns_av_sigmaI/netI 0.1146
_diffrn_reflns_limit_h_max 43
_diffrn_reflns_limit_h_min -42
_diffrn_reflns_limit_k_max 19
_diffrn_reflns_limit_k_min -19
_diffrn_reflns_limit_l_max 27
_diffrn_reflns_limit_l_min -27
_diffrn_reflns_number 72723
_diffrn_reflns_theta_full 27.47
_diffrn_reflns_theta_max 27.47
_diffrn_reflns_theta_min 3.01
_diffrn_standards_number 0
_exptl_absorpt_coefficient_mu 3.026
_exptl_absorpt_correction_T_max 0.8634
_exptl_absorpt_correction_T_min 0.5183
_exptl_absorpt_correction_type multi-scan
_exptl_absorpt_process_details 'ABSCOR (Rigaku, 1995)'
_exptl_crystal_colour orange
_exptl_crystal_density_diffrn 1.507
_exptl_crystal_description platelet
_exptl_crystal_F_000 4244
_exptl_crystal_size_max 0.25
_exptl_crystal_size_mid 0.15
_exptl_crystal_size_min 0.05
_refine_diff_density_max 1.898
_refine_diff_density_min -3.113
_refine_diff_density_rms 0.173
_refine_ls_abs_structure_details 'Flack H D (1983), Acta Cryst. A39, 876-881'
_refine_ls_abs_structure_Flack 0.007(6)
_refine_ls_extinction_method none
_refine_ls_goodness_of_fit_ref 1.023
_refine_ls_hydrogen_treatment constr
_refine_ls_matrix_type full
_refine_ls_number_parameters 1132
_refine_ls_number_reflns 21338
_refine_ls_number_restraints 80
_refine_ls_restrained_S_all 1.026
_refine_ls_R_factor_all 0.0709
_refine_ls_R_factor_gt 0.0493
_refine_ls_shift/su_max 0.002
_refine_ls_shift/su_mean 0.000
_refine_ls_structure_factor_coef Fsqd
_refine_ls_weighting_details 'calc w=1/[\s^2^(Fo^2^)+(0.0336P)^2^+0.0000P] where P=(Fo^2^+2Fc^2^)/3'
_refine_ls_weighting_scheme calc
_refine_ls_wR_factor_gt 0.0939
_refine_ls_wR_factor_ref 0.1022
_reflns_number_gt 16916
_reflns_number_total 21338
_reflns_threshold_expression >2sigma(I)
_cod_data_source_file ja307520k_si_002_2.cif
_cod_data_source_block c2
_cod_original_cell_volume 9404.1(4)
_cod_original_sg_symbol_H-M 'C 2'
_cod_database_code 4118714

loop_
_symmetry_equiv_pos_as_xyz
'x, y, z'
'-x, y, -z'
'x+1/2, y+1/2, z'
'-x+1/2, y+1/2, -z'

loop_
_atom_site_label
_atom_site_type_symbol
_atom_site_fract_x
_atom_site_fract_y
_atom_site_fract_z
_atom_site_U_iso_or_equiv
_atom_site_adp_type
_atom_site_occupancy
_atom_site_symmetry_multiplicity
_atom_site_calc_flag
_atom_site_refinement_flags
_atom_site_disorder_assembly
_atom_site_disorder_group
Co1 Co 0.75548(3) 0.03783(7) 0.36853(6) 0.0169(2) Uani 1 1 d . . .
Co2 Co 0.77336(3) 0.39331(7) 0.19006(6) 0.0175(2) Uani 1 1 d . . .
Co3 Co 0.49295(3) 0.45669(7) 0.22415(5) 0.0155(2) Uani 1 1 d . . .
W1 W 0.658534(9) 0.338416(18) 0.290366(16) 0.01392(7) Uani 1 1 d . . .
W2 W 0.853887(9) 0.083783(18) 0.234683(16) 0.01574(7) Uani 1 1 d . . .
N1 N 0.7165(2) 0.1505(4) 0.3368(4) 0.0165(14) Uani 1 1 d . . .
C1 C 0.6963(3) 0.2141(5) 0.3211(4) 0.0173(16) Uani 1 1 d . . .
N2 N 0.7411(2) 0.3678(4) 0.2495(4) 0.0214(15) Uani 1 1 d . . .
C2 C 0.7136(3) 0.3543(5) 0.2682(4) 0.0238(18) Uani 1 1 d . . .
N3 N 0.5608(2) 0.4282(4) 0.2547(4) 0.0180(14) Uani 1 1 d . . .
C3 C 0.5952(2) 0.3987(5) 0.2702(4) 0.0142(15) Uani 1 1 d . . .
N4 N 0.5876(3) 0.1927(5) 0.1728(4) 0.0327(18) Uani 1 1 d . . .
C4 C 0.6131(3) 0.2440(5) 0.2126(5) 0.0212(18) Uani 1 1 d . . .
N5 N 0.6181(2) 0.2225(5) 0.3791(4) 0.0321(18) Uani 1 1 d . . .
C5 C 0.6320(3) 0.2649(5) 0.3497(4) 0.0193(17) Uani 1 1 d . . .
N6 N 0.7319(2) 0.3794(5) 0.4633(4) 0.0300(17) Uani 1 1 d U . .
C6 C 0.7065(3) 0.3617(5) 0.4024(4) 0.0191(17) Uani 1 1 d U . .
N7 N 0.6133(2) 0.4301(4) 0.1265(4) 0.0232(15) Uani 1 1 d . . .
C7 C 0.6292(2) 0.3989(5) 0.1828(4) 0.0203(17) Uani 1 1 d . . .
N8 N 0.6827(2) 0.5502(5) 0.3158(4) 0.0303(17) Uani 1 1 d . . .
C8 C 0.6739(2) 0.4758(5) 0.3077(4) 0.0185(17) Uani 1 1 d . . .
N9 N 0.79643(19) 0.0779(4) 0.3252(3) 0.0195(13) Uani 1 1 d U . .
C9 C 0.8182(2) 0.0805(5) 0.2959(4) 0.0179(14) Uani 1 1 d U . .
N10 N 0.7916(2) 0.2625(5) 0.1982(4) 0.0222(16) Uani 1 1 d . . .
C10 C 0.8124(3) 0.1995(5) 0.2107(4) 0.0188(17) Uani 1 1 d . . .
C11 C 0.8979(3) 0.0122(5) 0.2044(4) 0.0189(17) Uani 1 1 d U . .
N11 N 0.9249(2) -0.0197(4) 0.1939(4) 0.0194(14) Uani 1 1 d . . .
N12 N 0.7856(3) -0.0890(5) 0.1809(4) 0.0352(19) Uani 1 1 d . . .
C12 C 0.8110(3) -0.0320(5) 0.1978(5) 0.0239(19) Uani 1 1 d . . .
N13 N 0.9119(3) -0.0594(5) 0.3672(4) 0.0315(18) Uani 1 1 d . . .
C13 C 0.8908(3) -0.0104(5) 0.3204(5) 0.0219(18) Uani 1 1 d U . .
N14 N 0.9245(2) 0.1950(5) 0.3832(4) 0.0316(17) Uani 1 1 d . . .
C14 C 0.8993(3) 0.1592(6) 0.3307(5) 0.0239(19) Uani 1 1 d . . .
N15 N 0.9032(3) 0.2326(5) 0.1808(4) 0.0336(18) Uani 1 1 d . . .
C15 C 0.8863(3) 0.1806(5) 0.2007(5) 0.0245(19) Uani 1 1 d . . .
N16 N 0.7933(2) 0.0904(5) 0.0540(4) 0.0285(15) Uani 1 1 d . . .
C16 C 0.8143(2) 0.0876(6) 0.1169(4) 0.0200(15) Uani 1 1 d . . .
N1L N 0.8088(2) 0.0650(4) 0.4790(4) 0.0217(15) Uani 1 1 d . . .
C2L C 0.8236(3) 0.1340(6) 0.5367(4) 0.0282(19) Uani 1 1 d . . .
H2LA H 0.8022 0.1329 0.5569 0.034 Uiso 1 1 calc R . .
C3L C 0.8698(3) 0.1020(5) 0.5956(4) 0.0271(19) Uani 1 1 d . . .
H3LA H 0.8945 0.1404 0.5986 0.033 Uiso 1 1 calc R . .
H3LB H 0.8712 0.1012 0.6437 0.033 Uiso 1 1 calc R . .
O4L O 0.87437(18) 0.0132(4) 0.5734(3) 0.0269(13) Uani 1 1 d . . .
C5L C 0.8384(3) 0.0044(5) 0.5066(4) 0.0215(17) Uani 1 1 d . . .
N6L N 0.7955(2) -0.0767(4) 0.4013(4) 0.0227(15) Uani 1 1 d . . .
C7L C 0.8332(3) -0.0766(5) 0.4653(5) 0.027(2) Uani 1 1 d . . .
C8L C 0.8622(3) -0.1497(8) 0.4887(6) 0.050(3) Uani 1 1 d . . .
H8LA H 0.8891 -0.1505 0.5349 0.060 Uiso 1 1 calc R . .
C9L C 0.8501(4) -0.2194(8) 0.4424(8) 0.079(4) Uani 1 1 d . . .
H9LA H 0.8683 -0.2710 0.4574 0.095 Uiso 1 1 calc R . .
C10L C 0.8114(4) -0.2165(7) 0.3733(8) 0.074(4) Uani 1 1 d . . .
H10A H 0.8040 -0.2641 0.3403 0.089 Uiso 1 1 calc R . .
C11L C 0.7847(3) -0.1436(5) 0.3546(5) 0.036(2) Uani 1 1 d . . .
N12L N 0.7220(2) -0.0523(4) 0.2758(4) 0.0221(15) Uani 1 1 d . . .
C13L C 0.7426(3) -0.1253(6) 0.2858(5) 0.030(2) Uani 1 1 d . . .
O14L O 0.7259(2) -0.1873(4) 0.2346(4) 0.0409(18) Uani 1 1 d . . .
C15L C 0.6876(3) -0.1449(6) 0.1710(5) 0.038(2) Uani 1 1 d . . .
H15A H 0.6593 -0.1798 0.1530 0.046 Uiso 1 1 calc R . .
H15B H 0.6947 -0.1368 0.1309 0.046 Uiso 1 1 calc R . .
C16L C 0.6830(3) -0.0560(5) 0.2015(5) 0.0281(19) Uani 1 1 d . . .
H16A H 0.6867 -0.0084 0.1721 0.034 Uiso 1 1 calc R . .
C17L C 0.8226(3) 0.2266(6) 0.5070(5) 0.048(3) Uani 1 1 d . . .
H17A H 0.7906 0.2398 0.4686 0.058 Uiso 1 1 calc R . .
C18L C 0.8541(4) 0.2327(6) 0.4714(6) 0.056(3) Uani 1 1 d . . .
H18A H 0.8526 0.2921 0.4526 0.084 Uiso 1 1 calc R . .
H18B H 0.8438 0.1905 0.4313 0.084 Uiso 1 1 calc R . .
H18C H 0.8856 0.2194 0.5082 0.084 Uiso 1 1 calc R . .
C19L C 0.8366(4) 0.2928(7) 0.5687(6) 0.060(3) Uani 1 1 d . . .
H19A H 0.8159 0.2882 0.5890 0.089 Uiso 1 1 calc R . .
H19B H 0.8350 0.3522 0.5498 0.089 Uiso 1 1 calc R . .
H19C H 0.8679 0.2806 0.6071 0.089 Uiso 1 1 calc R . .
C20L C 0.6374(3) -0.0401(6) 0.2022(5) 0.032(2) Uani 1 1 d . . .
H20A H 0.6386 0.0188 0.2239 0.039 Uiso 1 1 calc R . .
C21L C 0.5990(3) -0.0409(7) 0.1244(6) 0.052(3) Uani 1 1 d . . .
H21A H 0.5700 -0.0310 0.1237 0.078 Uiso 1 1 calc R . .
H21B H 0.5982 -0.0978 0.1022 0.078 Uiso 1 1 calc R . .
H21C H 0.6039 0.0056 0.0968 0.078 Uiso 1 1 calc R . .
C22L C 0.6315(3) -0.1104(8) 0.2490(5) 0.058(3) Uani 1 1 d . . .
H22A H 0.6029 -0.1000 0.2497 0.087 Uiso 1 1 calc R . .
H22B H 0.6572 -0.1076 0.2989 0.087 Uiso 1 1 calc R . .
H22C H 0.6305 -0.1684 0.2284 0.087 Uiso 1 1 calc R . .
N23L N 0.7164(2) 0.3734(4) 0.0806(4) 0.0177(14) Uani 1 1 d . . .
C24L C 0.6688(2) 0.3400(6) 0.0427(4) 0.0223(16) Uani 1 1 d . . .
H24A H 0.6498 0.3780 0.0562 0.027 Uiso 1 1 calc R . .
C25L C 0.6533(3) 0.3538(6) -0.0384(4) 0.029(2) Uani 1 1 d . . .
H25A H 0.6399 0.2995 -0.0665 0.035 Uiso 1 1 calc R . .
H25B H 0.6305 0.4015 -0.0590 0.035 Uiso 1 1 calc R . .
O26L O 0.69570(18) 0.3778(3) -0.0398(3) 0.0217(12) Uani 1 1 d . . .
C27L C 0.7268(2) 0.3895(5) 0.0294(4) 0.0165(16) Uani 1 1 d . . .
N28L N 0.8009(2) 0.4188(4) 0.1211(4) 0.0189(14) Uani 1 1 d . . .
C29L C 0.7742(3) 0.4155(5) 0.0499(4) 0.0206(17) Uani 1 1 d . . .
C30L C 0.7895(3) 0.4294(5) -0.0008(5) 0.0248(19) Uani 1 1 d . . .
H30A H 0.7696 0.4280 -0.0521 0.030 Uiso 1 1 calc R . .
C31L C 0.8367(3) 0.4458(5) 0.0307(5) 0.0262(19) Uani 1 1 d . . .
H31A H 0.8494 0.4563 -0.0002 0.031 Uiso 1 1 calc R . .
C32L C 0.8645(3) 0.4469(5) 0.1044(5) 0.0271(19) Uani 1 1 d . . .
H32A H 0.8964 0.4563 0.1250 0.033 Uiso 1 1 calc R . .
C33L C 0.8449(3) 0.4338(5) 0.1487(4) 0.0220(18) Uani 1 1 d . . .
N34L N 0.8463(2) 0.4171(4) 0.2633(4) 0.0269(16) Uani 1 1 d . . .
C35L C 0.8686(3) 0.4291(5) 0.2288(4) 0.0213(17) Uani 1 1 d . . .
O36L O 0.91421(19) 0.4376(4) 0.2671(3) 0.0315(14) Uani 1 1 d . . .
C37L C 0.9262(3) 0.4167(6) 0.3427(5) 0.035(2) Uani 1 1 d . . .
H37A H 0.9474 0.4609 0.3770 0.042 Uiso 1 1 calc R . .
H37B H 0.9405 0.3581 0.3569 0.042 Uiso 1 1 calc R . .
C38L C 0.8809(3) 0.4185(6) 0.3417(5) 0.030(2) Uani 1 1 d . . .
H38A H 0.8778 0.3643 0.3656 0.036 Uiso 1 1 calc R . .
C39L C 0.6662(3) 0.2455(5) 0.0652(5) 0.0246(18) Uani 1 1 d . . .
H39A H 0.6799 0.2446 0.1194 0.030 Uiso 1 1 calc R . .
C40L C 0.6932(3) 0.1811(6) 0.0455(5) 0.034(2) Uani 1 1 d . . .
H40A H 0.6907 0.1222 0.0617 0.051 Uiso 1 1 calc R . .
H40B H 0.7253 0.1988 0.0696 0.051 Uiso 1 1 calc R . .
H40C H 0.6809 0.1810 -0.0075 0.051 Uiso 1 1 calc R . .
C41L C 0.6168(3) 0.2159(6) 0.0326(5) 0.035(2) Uani 1 1 d . . .
H41A H 0.6000 0.2575 0.0460 0.053 Uiso 1 1 calc R . .
H41B H 0.6158 0.1576 0.0513 0.053 Uiso 1 1 calc R . .
H41C H 0.6029 0.2134 -0.0207 0.053 Uiso 1 1 calc R . .
C42L C 0.8739(3) 0.5009(7) 0.3794(6) 0.048(3) Uani 1 1 d . . .
H42A H 0.9002 0.5034 0.4302 0.058 Uiso 1 1 calc R . .
C43L C 0.8744(4) 0.5855(7) 0.3412(6) 0.055(3) Uani 1 1 d . . .
H43A H 0.8704 0.6357 0.3667 0.083 Uiso 1 1 calc R . .
H43B H 0.8495 0.5844 0.2906 0.083 Uiso 1 1 calc R . .
H43C H 0.9037 0.5909 0.3419 0.083 Uiso 1 1 calc R . .
C44L C 0.8315(4) 0.4985(8) 0.3850(6) 0.068(4) Uani 1 1 d . . .
H44A H 0.8295 0.5518 0.4092 0.102 Uiso 1 1 calc R . .
H44B H 0.8322 0.4471 0.4135 0.102 Uiso 1 1 calc R . .
H44C H 0.8050 0.4948 0.3360 0.102 Uiso 1 1 calc R . .
N45L N 0.49487(19) 0.3378(5) 0.2809(3) 0.0219(13) Uani 1 1 d . . .
C46L C 0.4842(3) 0.2433(6) 0.2630(5) 0.035(2) Uani 1 1 d . . .
H46A H 0.5015 0.2201 0.2391 0.043 Uiso 1 1 calc R . .
C47L C 0.5033(4) 0.2037(6) 0.3395(5) 0.039(2) Uani 1 1 d . . .
H47A H 0.4808 0.1632 0.3412 0.047 Uiso 1 1 calc R . .
H47B H 0.5317 0.1708 0.3530 0.047 Uiso 1 1 calc R . .
O48L O 0.5124(2) 0.2764(4) 0.3892(3) 0.0342(15) Uani 1 1 d . . .
C49L C 0.5077(2) 0.3473(6) 0.3480(4) 0.0209(16) Uani 1 1 d . . .
N51L N 0.5109(2) 0.4949(4) 0.3311(3) 0.0153(14) Uani 1 1 d . . .
C51L C 0.5181(3) 0.4349(5) 0.3819(4) 0.0187(17) Uani 1 1 d . . .
C52L C 0.5320(3) 0.4569(6) 0.4540(5) 0.028(2) Uani 1 1 d . . .
H52A H 0.5371 0.4131 0.4893 0.034 Uiso 1 1 calc R . .
C53L C 0.5381(3) 0.5449(6) 0.4726(5) 0.032(2) Uani 1 1 d . . .
H53A H 0.5480 0.5620 0.5215 0.038 Uiso 1 1 calc R . .
C54L C 0.5299(3) 0.6088(5) 0.4200(5) 0.028(2) Uani 1 1 d . . .
H54A H 0.5327 0.6695 0.4312 0.033 Uiso 1 1 calc R . .
C55L C 0.5173(2) 0.5784(6) 0.3492(4) 0.0231(16) Uani 1 1 d . . .
N56L N 0.5016(2) 0.6012(4) 0.2261(4) 0.0231(16) Uani 1 1 d . . .
C57L C 0.5111(2) 0.6341(5) 0.2871(5) 0.0219(18) Uani 1 1 d . . .
O58L O 0.5172(2) 0.7214(4) 0.2974(3) 0.0325(14) Uani 1 1 d . . .
C59L C 0.5087(3) 0.7557(6) 0.2261(5) 0.036(2) Uani 1 1 d . . .
H59A H 0.5360 0.7864 0.2309 0.043 Uiso 1 1 calc R . .
H59B H 0.4827 0.7970 0.2058 0.043 Uiso 1 1 calc R . .
C60L C 0.4978(3) 0.6742(6) 0.1766(5) 0.030(2) Uani 1 1 d . A .
H60A H 0.4655 0.6781 0.1362 0.036 Uiso 1 1 calc R . .
C61L C 0.4323(4) 0.2349(6) 0.2104(6) 0.049(3) Uani 1 1 d . . .
H61A H 0.4247 0.2724 0.1670 0.058 Uiso 1 1 calc R . .
C62L C 0.4036(4) 0.2677(7) 0.2444(7) 0.054(3) Uani 1 1 d . . .
H62A H 0.4118 0.3286 0.2603 0.081 Uiso 1 1 calc R . .
H62B H 0.4097 0.2310 0.2865 0.081 Uiso 1 1 calc R . .
H62C H 0.3712 0.2643 0.2081 0.081 Uiso 1 1 calc R . .
C63L C 0.4208(4) 0.1387(7) 0.1834(7) 0.065(4) Uani 1 1 d . . .
H63A H 0.4396 0.1207 0.1619 0.097 Uiso 1 1 calc R . .
H63B H 0.3885 0.1344 0.1466 0.097 Uiso 1 1 calc R . .
H63C H 0.4271 0.1004 0.2247 0.097 Uiso 1 1 calc R . .
C64L C 0.5297(4) 0.6624(7) 0.1434(6) 0.049(3) Uani 1 1 d D . .
C65L C 0.5800(4) 0.6513(9) 0.2016(7) 0.073(4) Uani 1 1 d . A .
H65A H 0.5985 0.6436 0.1778 0.109 Uiso 1 1 calc R . .
H65B H 0.5832 0.5997 0.2316 0.109 Uiso 1 1 calc R . .
H65C H 0.5902 0.7035 0.2327 0.109 Uiso 1 1 calc R . .
C66A C 0.5180(7) 0.6018(10) 0.0927(10) 0.033(4) Uani 0.50 1 d PD A 1
H66A H 0.5407 0.5999 0.0762 0.050 Uiso 0.50 1 calc PR A 1
H66B H 0.4881 0.6159 0.0513 0.050 Uiso 0.50 1 calc PR A 1
H66C H 0.5167 0.5446 0.1127 0.050 Uiso 0.50 1 calc PR A 1
C66B C 0.5199(6) 0.7270(11) 0.0878(10) 0.036(5) Uani 0.50 1 d PD A 2
H66D H 0.5404 0.7185 0.0675 0.054 Uiso 0.50 1 calc PR A 2
H66E H 0.5244 0.7857 0.1090 0.054 Uiso 0.50 1 calc PR A 2
H66F H 0.4882 0.7206 0.0488 0.054 Uiso 0.50 1 calc PR A 2
C1M C 0.6890(5) 0.0370(9) 0.4345(8) 0.083(4) Uani 1 1 d U . .
H1MA H 0.6746 -0.0015 0.4546 0.124 Uiso 1 1 calc R . .
H1MB H 0.6654 0.0667 0.3910 0.124 Uiso 1 1 calc R . .
H1MC H 0.7077 0.0809 0.4710 0.124 Uiso 1 1 calc R . .
O1M O 0.71706(18) -0.0137(4) 0.4153(3) 0.0222(13) Uani 1 1 d . . .
C2M C 0.7249(3) 0.5655(5) 0.1996(6) 0.041(3) Uani 1 1 d . . .
H2MA H 0.7259 0.6294 0.1960 0.061 Uiso 1 1 calc R . .
H2MB H 0.7301 0.5494 0.2482 0.061 Uiso 1 1 calc R . .
H2MC H 0.6950 0.5439 0.1626 0.061 Uiso 1 1 calc R . .
O2M O 0.75982(18) 0.5268(3) 0.1879(3) 0.0222(12) Uani 1 1 d . . .
C3M C 0.4956(3) 0.3644(7) 0.0932(6) 0.049(3) Uani 1 1 d . . .
H3MA H 0.4767 0.3557 0.0405 0.073 Uiso 1 1 calc R . .
H3MB H 0.5028 0.3074 0.1178 0.073 Uiso 1 1 calc R . .
H3MC H 0.5239 0.3942 0.1034 0.073 Uiso 1 1 calc R . .
O3M O 0.47105(18) 0.4171(3) 0.1195(3) 0.0218(13) Uani 1 1 d . . .
C4M C 0.9644(4) 0.4090(10) 0.0718(8) 0.073(4) Uani 1 1 d U . .
O4M O 0.9430(3) 0.4957(7) 0.0674(6) 0.096(3) Uani 1 1 d U . .
C5M C 1.0372(6) 0.4294(12) 0.4676(10) 0.111(6) Uani 1 1 d U . .
O5M O 1.0485(9) 0.4428(18) 0.4021(15) 0.308(12) Uani 1 1 d U . .
C6M C 1.0000 0.6426(12) 0.5000 0.094(7) Uani 1 2 d SDU . .
O6M O 1.0010(7) 0.5693(12) 0.4641(11) 0.103(7) Uani 0.50 1 d PDU . .
C7M C 0.7723(13) 0.669(3) 0.442(2) 0.120(11) Uani 0.50 1 d PU . .
O7M O 0.7353(9) 0.7105(16) 0.3715(14) 0.126(8) Uani 0.50 1 d PU . .
C8M C 0.6213(4) 0.5733(8) -0.0044(6) 0.055(3) Uani 1 1 d . . .
O8M O 0.5859(2) 0.5140(4) -0.0083(3) 0.0345(15) Uani 1 1 d . . .
C9M C 0.7658(4) 0.7144(5) 0.1067(5) 0.034(2) Uani 1 1 d . . .
O9M O 0.7679(2) 0.6213(3) 0.0919(3) 0.0271(13) Uani 1 1 d . . .
O10M O 1.0181(5) 0.5872(11) 0.1666(8) 0.064(4) Uani 0.50 1 d PU B 1
C10M C 1.0422(7) 0.5477(12) 0.2463(12) 0.044(5) Uani 0.50 1 d P B 1
O11M O 1.0009(5) 0.6202(8) 0.0774(8) 0.047(4) Uani 0.50 1 d P C 2
C11M C 1.0000 0.6375(12) 0.0000 0.070(5) Uani 1 2 d S . 2
O1W O 1.0000 0.2884(9) 0.5000 0.091(4) Uani 1 2 d SU . .

loop_
_atom_site_aniso_label
_atom_site_aniso_U_11
_atom_site_aniso_U_22
_atom_site_aniso_U_33
_atom_site_aniso_U_23
_atom_site_aniso_U_13
_atom_site_aniso_U_12
Co1 0.0160(5) 0.0166(5) 0.0187(6) 0.0021(4) 0.0088(5) 0.0030(4)
Co2 0.0154(5) 0.0185(6) 0.0210(6) 0.0043(5) 0.0110(5) 0.0033(4)
Co3 0.0123(5) 0.0185(5) 0.0148(6) -0.0006(4) 0.0061(5) 0.0021(4)
W1 0.01078(13) 0.01622(15) 0.01457(15) 0.00045(14) 0.00605(13) 0.00168(13)
W2 0.01423(14) 0.01837(16) 0.01451(16) 0.00109(14) 0.00696(13) 0.00525(13)
N1 0.008(3) 0.019(4) 0.021(4) -0.002(3) 0.007(3) -0.003(3)
C1 0.018(4) 0.023(5) 0.011(4) -0.001(3) 0.007(4) -0.004(3)
N2 0.024(4) 0.018(4) 0.021(4) 0.002(3) 0.010(3) 0.002(3)
C2 0.040(5) 0.010(4) 0.010(4) 0.005(3) 0.003(4) 0.013(3)
N3 0.019(3) 0.015(3) 0.025(4) 0.000(3) 0.015(3) -0.002(3)
C3 0.011(3) 0.013(4) 0.015(4) 0.007(3) 0.004(3) 0.002(3)
N4 0.035(4) 0.019(4) 0.029(4) -0.003(3) 0.004(4) -0.011(3)
C4 0.030(5) 0.023(4) 0.022(5) 0.014(4) 0.021(4) 0.011(4)
N5 0.027(4) 0.039(5) 0.035(5) 0.012(4) 0.019(4) 0.009(3)
C5 0.026(4) 0.019(4) 0.019(4) 0.009(3) 0.015(4) 0.004(3)
N6 0.017(3) 0.046(5) 0.032(4) -0.002(3) 0.016(3) 0.011(3)
C6 0.015(3) 0.024(4) 0.027(3) -0.007(3) 0.017(3) 0.001(2)
N7 0.017(3) 0.025(4) 0.023(4) -0.001(3) 0.005(3) 0.001(3)
C7 0.008(3) 0.024(4) 0.019(5) -0.005(4) -0.002(3) -0.003(3)
N8 0.027(4) 0.030(4) 0.043(5) -0.002(3) 0.025(4) 0.004(3)
C8 0.013(4) 0.021(4) 0.022(4) -0.011(3) 0.008(4) -0.001(3)
N9 0.010(3) 0.022(3) 0.022(3) 0.001(3) 0.004(3) 0.008(3)
C9 0.004(3) 0.016(3) 0.024(3) 0.000(3) -0.001(2) 0.002(3)
N10 0.017(4) 0.032(4) 0.019(4) 0.007(3) 0.010(3) 0.008(3)
C10 0.010(4) 0.030(5) 0.021(5) 0.001(4) 0.012(4) 0.003(3)
C11 0.017(3) 0.027(4) 0.020(3) 0.001(3) 0.015(3) 0.004(3)
N11 0.014(3) 0.021(4) 0.020(4) -0.006(3) 0.006(3) 0.003(3)
N12 0.045(5) 0.034(5) 0.034(5) 0.006(4) 0.026(4) -0.001(4)
C12 0.041(5) 0.016(4) 0.019(5) 0.007(4) 0.018(4) 0.007(4)
N13 0.042(5) 0.027(4) 0.025(4) -0.001(3) 0.016(4) 0.015(4)
C13 0.026(3) 0.019(3) 0.023(4) -0.005(3) 0.013(3) 0.006(3)
N14 0.023(4) 0.036(5) 0.030(5) 0.003(4) 0.008(4) -0.004(3)
C14 0.020(4) 0.029(5) 0.025(5) 0.008(4) 0.013(4) 0.006(4)
N15 0.038(4) 0.031(4) 0.040(5) 0.001(4) 0.025(4) 0.005(4)
C15 0.026(4) 0.014(4) 0.032(5) -0.007(4) 0.012(4) 0.006(3)
N16 0.026(3) 0.031(4) 0.032(4) 0.002(4) 0.017(3) 0.004(4)
C16 0.017(4) 0.022(4) 0.017(4) 0.006(4) 0.005(3) 0.006(4)
N1L 0.022(3) 0.025(4) 0.021(4) 0.001(3) 0.013(3) 0.006(3)
C2L 0.029(5) 0.042(5) 0.017(4) -0.002(4) 0.014(4) 0.003(4)
C3L 0.022(4) 0.035(6) 0.022(4) 0.000(4) 0.009(4) -0.001(4)
O4L 0.019(3) 0.034(3) 0.022(3) 0.008(3) 0.007(3) 0.004(2)
C5L 0.012(4) 0.031(5) 0.020(4) 0.010(4) 0.007(4) 0.000(3)
N6L 0.019(3) 0.019(4) 0.031(4) 0.007(3) 0.013(3) 0.003(3)
C7L 0.020(4) 0.021(5) 0.031(5) 0.012(4) 0.006(4) 0.004(3)
C8L 0.028(5) 0.044(7) 0.057(7) 0.001(6) 0.004(5) 0.001(5)
C9L 0.060(8) 0.040(7) 0.092(11) -0.009(7) 0.002(8) 0.026(6)
C10L 0.064(8) 0.033(6) 0.087(11) -0.022(7) 0.007(8) 0.023(6)
C11L 0.034(5) 0.020(5) 0.045(6) 0.004(4) 0.013(5) 0.008(4)
N12L 0.020(3) 0.019(4) 0.026(4) -0.001(3) 0.010(3) -0.003(3)
C13L 0.030(5) 0.028(5) 0.034(6) -0.008(4) 0.018(5) 0.000(4)
O14L 0.043(4) 0.024(4) 0.053(5) -0.014(3) 0.022(4) -0.001(3)
C15L 0.025(4) 0.041(6) 0.031(5) -0.010(5) 0.000(4) -0.006(4)
C16L 0.034(5) 0.021(4) 0.024(5) 0.002(4) 0.010(4) -0.005(4)
C17L 0.041(6) 0.033(6) 0.030(6) -0.019(5) -0.013(5) 0.010(4)
C18L 0.097(10) 0.021(5) 0.043(7) 0.013(5) 0.028(7) 0.001(6)
C19L 0.045(6) 0.049(7) 0.054(8) -0.025(6) 0.000(6) 0.010(5)
C20L 0.023(5) 0.036(5) 0.032(5) 0.000(4) 0.009(4) 0.004(4)
C21L 0.021(5) 0.057(7) 0.047(7) 0.007(6) -0.007(5) -0.002(5)
C22L 0.037(6) 0.101(9) 0.030(6) -0.003(6) 0.013(5) -0.041(6)
N23L 0.017(3) 0.020(3) 0.021(4) -0.001(3) 0.012(3) 0.001(3)
C24L 0.014(3) 0.032(4) 0.020(4) -0.003(4) 0.007(3) -0.001(4)
C25L 0.015(4) 0.048(6) 0.023(4) 0.012(4) 0.009(4) 0.001(4)
O26L 0.023(3) 0.024(3) 0.024(3) 0.001(2) 0.015(3) -0.001(2)
C27L 0.019(4) 0.019(4) 0.018(4) 0.005(3) 0.014(4) 0.001(3)
N28L 0.021(3) 0.018(4) 0.021(4) 0.003(3) 0.013(3) 0.003(3)
C29L 0.026(4) 0.017(4) 0.025(5) 0.002(3) 0.018(4) 0.003(3)
C30L 0.035(5) 0.017(4) 0.031(5) 0.001(4) 0.022(4) -0.002(3)
C31L 0.024(4) 0.033(5) 0.028(5) -0.004(4) 0.018(4) -0.005(4)
C32L 0.021(4) 0.024(4) 0.040(6) 0.003(4) 0.018(4) -0.003(3)
C33L 0.017(4) 0.028(5) 0.024(5) 0.001(4) 0.012(4) 0.004(3)
N34L 0.025(4) 0.027(4) 0.026(4) 0.006(3) 0.010(4) 0.003(3)
C35L 0.013(4) 0.026(4) 0.027(5) -0.004(4) 0.012(4) -0.008(3)
O36L 0.020(3) 0.035(4) 0.031(4) 0.005(3) 0.006(3) -0.003(3)
C37L 0.017(4) 0.052(6) 0.032(5) 0.013(5) 0.010(4) -0.004(4)
C38L 0.018(4) 0.040(6) 0.025(5) 0.015(4) 0.005(4) 0.004(4)
C39L 0.020(4) 0.033(5) 0.020(5) 0.005(4) 0.009(4) 0.000(3)
C40L 0.035(5) 0.027(5) 0.044(6) -0.014(4) 0.023(5) -0.012(4)
C41L 0.034(5) 0.037(6) 0.039(6) -0.011(4) 0.021(5) -0.016(4)
C42L 0.030(5) 0.080(8) 0.036(6) 0.003(6) 0.017(5) 0.004(5)
C43L 0.065(7) 0.042(6) 0.052(7) -0.014(7) 0.023(6) -0.003(6)
C44L 0.079(9) 0.078(9) 0.040(7) -0.004(6) 0.024(7) -0.005(7)
N45L 0.019(3) 0.021(3) 0.032(4) -0.003(4) 0.017(3) 0.000(3)
C46L 0.052(6) 0.022(5) 0.031(6) 0.005(4) 0.020(5) 0.007(4)
C47L 0.053(6) 0.027(5) 0.041(6) 0.001(5) 0.027(6) 0.001(5)
O48L 0.050(4) 0.028(4) 0.032(4) 0.010(3) 0.025(4) 0.004(3)
C49L 0.015(3) 0.033(5) 0.018(4) 0.009(4) 0.011(3) 0.001(4)
N51L 0.016(3) 0.018(3) 0.016(4) 0.001(3) 0.010(3) 0.002(3)
C51L 0.015(4) 0.022(4) 0.014(4) 0.005(3) 0.003(4) 0.004(3)
C52L 0.026(5) 0.045(6) 0.017(4) 0.001(4) 0.013(4) -0.004(4)
C53L 0.027(5) 0.047(6) 0.022(5) -0.009(4) 0.012(4) -0.009(4)
C54L 0.022(4) 0.029(5) 0.032(5) -0.012(4) 0.014(4) -0.009(3)
C55L 0.017(4) 0.030(5) 0.023(4) 0.007(4) 0.011(3) 0.005(4)
N56L 0.017(3) 0.026(4) 0.033(4) -0.002(3) 0.017(3) 0.004(3)
C57L 0.012(4) 0.020(4) 0.034(5) -0.005(4) 0.012(4) -0.001(3)
O58L 0.034(3) 0.026(3) 0.035(4) -0.002(3) 0.015(3) 0.000(3)
C59L 0.036(5) 0.025(5) 0.053(7) 0.006(5) 0.025(5) -0.005(4)
C60L 0.032(5) 0.027(5) 0.043(6) 0.006(4) 0.027(5) 0.001(4)
C61L 0.059(7) 0.028(6) 0.039(6) 0.003(5) 0.009(6) -0.013(5)
C62L 0.036(6) 0.042(6) 0.090(10) 0.008(6) 0.035(7) -0.002(5)
C63L 0.084(9) 0.045(7) 0.054(8) -0.014(6) 0.025(7) -0.027(6)
C64L 0.051(6) 0.071(8) 0.048(7) 0.045(6) 0.041(6) 0.040(6)
C65L 0.050(7) 0.111(11) 0.088(10) 0.068(8) 0.058(8) 0.039(7)
C66A 0.064(13) 0.019(10) 0.037(11) 0.006(8) 0.041(11) 0.002(8)
C66B 0.034(10) 0.037(11) 0.051(13) 0.009(9) 0.032(10) 0.008(8)
C1M 0.098(8) 0.078(7) 0.109(8) 0.027(6) 0.080(7) 0.014(6)
O1M 0.019(3) 0.024(3) 0.031(4) 0.004(3) 0.018(3) 0.002(2)
C2M 0.056(6) 0.020(5) 0.070(7) 0.004(5) 0.050(6) 0.010(4)
O2M 0.027(3) 0.013(3) 0.031(3) 0.004(2) 0.018(3) 0.004(2)
C3M 0.042(6) 0.068(8) 0.048(7) -0.026(5) 0.031(6) 0.001(5)
O3M 0.020(3) 0.030(3) 0.019(3) -0.006(2) 0.011(3) -0.001(2)
C4M 0.059(6) 0.090(8) 0.072(7) 0.015(6) 0.034(6) -0.005(6)
O4M 0.097(6) 0.104(6) 0.123(7) -0.015(5) 0.082(6) -0.037(5)
C5M 0.101(9) 0.105(9) 0.107(10) -0.007(7) 0.036(7) -0.009(7)
O5M 0.303(15) 0.320(16) 0.308(15) -0.011(9) 0.155(10) -0.017(9)
C6M 0.18(2) 0.073(12) 0.045(12) 0.000 0.070(15) 0.000
O6M 0.106(15) 0.086(14) 0.096(16) -0.051(12) 0.034(14) -0.025(13)
C7M 0.118(14) 0.128(15) 0.120(14) 0.004(9) 0.062(9) -0.002(9)
O7M 0.14(2) 0.108(19) 0.127(19) 0.012(15) 0.066(15) -0.001(15)
C8M 0.050(6) 0.055(8) 0.057(7) 0.002(6) 0.024(6) -0.018(6)
O8M 0.032(3) 0.045(4) 0.020(3) 0.006(3) 0.007(3) -0.009(3)
C9M 0.065(7) 0.009(4) 0.035(6) 0.000(4) 0.029(5) -0.004(4)
O9M 0.045(4) 0.016(3) 0.024(3) 0.003(2) 0.020(3) -0.005(2)
O10M 0.056(7) 0.076(8) 0.078(8) -0.013(7) 0.046(6) -0.020(6)
C10M 0.046(12) 0.047(12) 0.059(15) -0.021(10) 0.042(12) -0.014(9)
O11M 0.065(10) 0.020(7) 0.070(11) -0.004(7) 0.044(9) -0.014(6)
C11M 0.061(11) 0.054(11) 0.055(12) 0.000 -0.003(10) 0.000
O1W 0.097(8) 0.067(7) 0.071(8) 0.000 0.011(6) 0.000

loop_
_atom_type_symbol
_atom_type_description
_atom_type_scat_dispersion_real
_atom_type_scat_dispersion_imag
_atom_type_scat_source
Co Co 0.3494 0.9721 'International Tables Vol C Tables 4.2.6.8 and 6.1.1.4'
W W -0.8490 6.8722 'International Tables Vol C Tables 4.2.6.8 and 6.1.1.4'
C C 0.0033 0.0016 'International Tables Vol C Tables 4.2.6.8 and 6.1.1.4'
N N 0.0061 0.0033 'International Tables Vol C Tables 4.2.6.8 and 6.1.1.4'
O O 0.0106 0.0060 'International Tables Vol C Tables 4.2.6.8 and 6.1.1.4'
H H 0.0000 0.0000 'International Tables Vol C Tables 4.2.6.8 and 6.1.1.4'

loop_
_geom_angle_atom_site_label_1
_geom_angle_atom_site_label_2
_geom_angle_atom_site_label_3
_geom_angle
_geom_angle_site_symmetry_1
_geom_angle_site_symmetry_3
N1 Co1 N9 93.8(2) . .
N1 Co1 N6L 179.7(4) . .
N9 Co1 N6L 86.2(2) . .
N1 Co1 O1M 91.4(2) . .
N9 Co1 O1M 174.8(2) . .
N6L Co1 O1M 88.7(2) . .
N1 Co1 N1L 104.3(2) . .
N9 Co1 N1L 92.0(2) . .
N6L Co1 N1L 75.4(3) . .
O1M Co1 N1L 86.9(2) . .
N1 Co1 N12L 105.4(3) . .
N9 Co1 N12L 87.5(2) . .
N6L Co1 N12L 74.8(3) . .
O1M Co1 N12L 90.9(2) . .
N1L Co1 N12L 150.2(2) . .
N2 Co2 N10 89.4(2) . .
N2 Co2 O2M 91.4(2) . .
N10 Co2 O2M 175.8(3) . .
N2 Co2 N28L 175.1(3) . .
N10 Co2 N28L 91.3(3) . .
O2M Co2 N28L 88.2(2) . .
N2 Co2 N23L 99.4(2) . .
N10 Co2 N23L 91.4(3) . .
O2M Co2 N23L 92.5(2) . .
N28L Co2 N23L 75.7(2) . .
N2 Co2 N34L 110.3(3) . .
N10 Co2 N34L 85.2(3) . .
O2M Co2 N34L 90.6(2) . .
N28L Co2 N34L 74.6(3) . .
N23L Co2 N34L 150.0(2) . .
O3M Co3 N11 87.7(2) . 3_455
O3M Co3 N3 91.9(2) . .
N11 Co3 N3 177.9(3) 3_455 .
O3M Co3 N51L 175.8(2) . .
N11 Co3 N51L 88.6(2) 3_455 .
N3 Co3 N51L 91.8(2) . .
O3M Co3 N45L 104.2(2) . .
N11 Co3 N45L 92.6(2) 3_455 .
N3 Co3 N45L 85.6(2) . .
N51L Co3 N45L 74.2(2) . .
O3M Co3 N56L 106.7(2) . .
N11 Co3 N56L 87.1(2) 3_455 .
N3 Co3 N56L 95.0(2) . .
N51L Co3 N56L 74.9(2) . .
N45L Co3 N56L 149.0(2) . .
C2 W1 C6 87.4(3) . .
C2 W1 C8 76.3(3) . .
C6 W1 C8 70.2(3) . .
C2 W1 C4 106.2(3) . .
C6 W1 C4 145.2(3) . .
C8 W1 C4 143.5(3) . .
C2 W1 C3 141.8(3) . .
C6 W1 C3 106.6(3) . .
C8 W1 C3 75.5(3) . .
C4 W1 C3 82.6(3) . .
C2 W1 C5 146.1(3) . .
C6 W1 C5 75.7(3) . .
C8 W1 C5 122.7(3) . .
C4 W1 C5 75.6(3) . .
C3 W1 C5 71.9(3) . .
C2 W1 C7 74.1(3) . .
C6 W1 C7 142.0(3) . .
C8 W1 C7 73.3(3) . .
C4 W1 C7 72.7(3) . .
C3 W1 C7 73.4(3) . .
C5 W1 C7 135.3(3) . .
C2 W1 C1 73.9(3) . .
C6 W1 C1 78.7(3) . .
C8 W1 C1 137.4(3) . .
C4 W1 C1 74.9(3) . .
C3 W1 C1 142.9(3) . .
C5 W1 C1 74.1(3) . .
C7 W1 C1 125.0(3) . .
C9 W2 C10 70.8(3) . .
C9 W2 C15 137.4(3) . .
C10 W2 C15 74.6(3) . .
C9 W2 C13 75.3(3) . .
C10 W2 C13 141.6(3) . .
C15 W2 C13 123.7(3) . .
C9 W2 C16 118.4(2) . .
C10 W2 C16 75.2(3) . .
C15 W2 C16 74.3(3) . .
C13 W2 C16 138.9(3) . .
C9 W2 C12 74.1(3) . .
C10 W2 C12 110.0(3) . .
C15 W2 C12 142.7(3) . .
C13 W2 C12 76.5(3) . .
C16 W2 C12 71.6(3) . .
C9 W2 C14 78.5(3) . .
C10 W2 C14 82.2(3) . .
C15 W2 C14 72.9(3) . .
C13 W2 C14 73.8(3) . .
C16 W2 C14 144.0(3) . .
C12 W2 C14 143.7(3) . .
C9 W2 C11 145.7(3) . .
C10 W2 C11 143.2(3) . .
C15 W2 C11 73.7(3) . .
C13 W2 C11 73.4(3) . .
C16 W2 C11 78.7(3) . .
C12 W2 C11 85.1(3) . .
C14 W2 C11 105.6(3) . .
C1 N1 Co1 177.6(7) . .
N1 C1 W1 178.8(6) . .
C2 N2 Co2 164.6(6) . .
N2 C2 W1 173.1(6) . .
C3 N3 Co3 168.5(6) . .
N3 C3 W1 175.1(7) . .
N4 C4 W1 176.6(7) . .
N5 C5 W1 176.6(7) . .
N6 C6 W1 176.1(7) . .
N7 C7 W1 179.1(7) . .
N8 C8 W1 178.2(6) . .
C9 N9 Co1 164.4(6) . .
N9 C9 W2 175.9(6) . .
C10 N10 Co2 162.8(7) . .
N10 C10 W2 177.6(7) . .
N11 C11 W2 172.5(7) . .
C11 N11 Co3 150.6(6) . 3_545
N12 C12 W2 172.9(7) . .
N13 C13 W2 177.8(8) . .
N14 C14 W2 176.4(8) . .
N15 C15 W2 178.5(9) . .
N16 C16 W2 179.3(8) . .
C5L N1L C2L 105.6(7) . .
C5L N1L Co1 113.6(6) . .
C2L N1L Co1 140.8(5) . .
N1L C2L C3L 103.6(6) . .
N1L C2L C17L 112.7(7) . .
C3L C2L C17L 115.8(7) . .
N1L C2L H2LA 108.1 . .
C3L C2L H2LA 108.1 . .
C17L C2L H2LA 108.1 . .
O4L C3L C2L 105.2(6) . .
O4L C3L H3LA 110.7 . .
C2L C3L H3LA 110.7 . .
O4L C3L H3LB 110.7 . .
C2L C3L H3LB 110.7 . .
H3LA C3L H3LB 108.8 . .
C5L O4L C3L 104.2(6) . .
N1L C5L O4L 120.5(8) . .
N1L C5L C7L 120.1(8) . .
O4L C5L C7L 119.4(7) . .
C7L N6L C11L 121.8(7) . .
C7L N6L Co1 118.2(5) . .
C11L N6L Co1 119.6(6) . .
N6L C7L C8L 120.8(9) . .
N6L C7L C5L 112.3(7) . .
C8L C7L C5L 126.8(9) . .
C9L C8L C7L 117.3(10) . .
C9L C8L H8LA 121.4 . .
C7L C8L H8LA 121.4 . .
C8L C9L C10L 121.1(10) . .
C8L C9L H9LA 119.4 . .
C10L C9L H9LA 119.4 . .
C11L C10L C9L 118.2(11) . .
C11L C10L H10A 120.9 . .
C9L C10L H10A 120.9 . .
N6L C11L C10L 120.6(10) . .
N6L C11L C13L 111.1(7) . .
C10L C11L C13L 128.3(9) . .
C13L N12L C16L 105.8(7) . .
C13L N12L Co1 113.5(6) . .
C16L N12L Co1 140.6(5) . .
N12L C13L O14L 120.4(8) . .
N12L C13L C11L 120.8(8) . .
O14L C13L C11L 118.7(7) . .
C13L O14L C15L 104.8(6) . .
O14L C15L C16L 103.3(7) . .
O14L C15L H15A 111.1 . .
C16L C15L H15A 111.1 . .
O14L C15L H15B 111.1 . .
C16L C15L H15B 111.1 . .
H15A C15L H15B 109.1 . .
N12L C16L C15L 104.9(7) . .
N12L C16L C20L 110.7(7) . .
C15L C16L C20L 116.1(7) . .
N12L C16L H16A 108.3 . .
C15L C16L H16A 108.3 . .
C20L C16L H16A 108.3 . .
C19L C17L C2L 109.1(9) . .
C19L C17L C18L 111.5(9) . .
C2L C17L C18L 111.3(7) . .
C19L C17L H17A 108.3 . .
C2L C17L H17A 108.3 . .
C18L C17L H17A 108.3 . .
C17L C18L H18A 109.5 . .
C17L C18L H18B 109.5 . .
H18A C18L H18B 109.5 . .
C17L C18L H18C 109.5 . .
H18A C18L H18C 109.5 . .
H18B C18L H18C 109.5 . .
C17L C19L H19A 109.5 . .
C17L C19L H19B 109.5 . .
H19A C19L H19B 109.5 . .
C17L C19L H19C 109.5 . .
H19A C19L H19C 109.5 . .
H19B C19L H19C 109.5 . .
C21L C20L C22L 112.2(8) . .
C21L C20L C16L 108.2(8) . .
C22L C20L C16L 109.6(8) . .
C21L C20L H20A 108.9 . .
C22L C20L H20A 108.9 . .
C16L C20L H20A 108.9 . .
C20L C21L H21A 109.5 . .
C20L C21L H21B 109.5 . .
H21A C21L H21B 109.5 . .
C20L C21L H21C 109.5 . .
H21A C21L H21C 109.5 . .
H21B C21L H21C 109.5 . .
C20L C22L H22A 109.5 . .
C20L C22L H22B 109.5 . .
H22A C22L H22B 109.5 . .
C20L C22L H22C 109.5 . .
H22A C22L H22C 109.5 . .
H22B C22L H22C 109.5 . .
C27L N23L C24L 106.0(6) . .
C27L N23L Co2 113.2(5) . .
C24L N23L Co2 140.6(4) . .
N23L C24L C39L 111.4(6) . .
N23L C24L C25L 103.7(6) . .
C39L C24L C25L 115.6(7) . .
N23L C24L H24A 108.6 . .
C39L C24L H24A 108.6 . .
C25L C24L H24A 108.6 . .
O26L C25L C24L 104.5(6) . .
O26L C25L H25A 110.9 . .
C24L C25L H25A 110.9 . .
O26L C25L H25B 110.9 . .
C24L C25L H25B 110.9 . .
H25A C25L H25B 108.9 . .
C27L O26L C25L 105.1(5) . .
N23L C27L O26L 119.6(6) . .
N23L C27L C29L 119.4(7) . .
O26L C27L C29L 120.9(6) . .
C29L N28L C33L 120.2(6) . .
C29L N28L Co2 119.3(5) . .
C33L N28L Co2 120.4(5) . .
N28L C29L C30L 123.7(7) . .
N28L C29L C27L 112.3(6) . .
C30L C29L C27L 123.8(7) . .
C29L C30L C31L 114.5(8) . .
C29L C30L H30A 122.7 . .
C31L C30L H30A 122.7 . .
C32L C31L C30L 121.7(7) . .
C32L C31L H31A 119.2 . .
C30L C31L H31A 119.2 . .
C31L C32L C33L 118.1(7) . .
C31L C32L H32A 120.9 . .
C33L C32L H32A 120.9 . .
N28L C33L C32L 121.8(8) . .
N28L C33L C35L 111.0(6) . .
C32L C33L C35L 127.1(7) . .
C35L N34L C38L 105.6(6) . .
C35L N34L Co2 112.8(6) . .
C38L N34L Co2 141.4(5) . .
N34L C35L O36L 119.0(7) . .
N34L C35L C33L 121.0(7) . .
O36L C35L C33L 120.0(6) . .
C35L O36L C37L 104.7(6) . .
O36L C37L C38L 103.9(7) . .
O36L C37L H37A 111.0 . .
C38L C37L H37A 111.0 . .
O36L C37L H37B 111.0 . .
C38L C37L H37B 111.0 . .
H37A C37L H37B 109.0 . .
N34L C38L C37L 104.6(7) . .
N34L C38L C42L 110.2(7) . .
C37L C38L C42L 114.1(8) . .
N34L C38L H38A 109.3 . .
C37L C38L H38A 109.3 . .
C42L C38L H38A 109.3 . .
C41L C39L C40L 110.4(7) . .
C41L C39L C24L 110.7(7) . .
C40L C39L C24L 113.1(6) . .
C41L C39L H39A 107.5 . .
C40L C39L H39A 107.5 . .
C24L C39L H39A 107.5 . .
C39L C40L H40A 109.5 . .
C39L C40L H40B 109.5 . .
H40A C40L H40B 109.5 . .
C39L C40L H40C 109.5 . .
H40A C40L H40C 109.5 . .
H40B C40L H40C 109.5 . .
C39L C41L H41A 109.5 . .
C39L C41L H41B 109.5 . .
H41A C41L H41B 109.5 . .
C39L C41L H41C 109.5 . .
H41A C41L H41C 109.5 . .
H41B C41L H41C 109.5 . .
C44L C42L C43L 108.7(9) . .
C44L C42L C38L 114.1(9) . .
C43L C42L C38L 111.7(8) . .
C44L C42L H42A 107.3 . .
C43L C42L H42A 107.3 . .
C38L C42L H42A 107.3 . .
C42L C43L H43A 109.5 . .
C42L C43L H43B 109.5 . .
H43A C43L H43B 109.5 . .
C42L C43L H43C 109.5 . .
H43A C43L H43C 109.5 . .
H43B C43L H43C 109.5 . .
C42L C44L H44A 109.5 . .
C42L C44L H44B 109.5 . .
H44A C44L H44B 109.5 . .
C42L C44L H44C 109.5 . .
H44A C44L H44C 109.5 . .
H44B C44L H44C 109.5 . .
C49L N45L C46L 107.5(7) . .
C49L N45L Co3 114.9(6) . .
C46L N45L Co3 137.6(5) . .
N45L C46L C47L 101.1(7) . .
N45L C46L C61L 107.9(7) . .
C47L C46L C61L 117.6(8) . .
N45L C46L H46A 109.9 . .
C47L C46L H46A 109.9 . .
C61L C46L H46A 109.9 . .
O48L C47L C46L 106.6(7) . .
O48L C47L H47A 110.4 . .
C46L C47L H47A 110.4 . .
O48L C47L H47B 110.4 . .
C46L C47L H47B 110.4 . .
H47A C47L H47B 108.6 . .
C49L O48L C47L 103.6(6) . .
N45L C49L O48L 119.6(8) . .
N45L C49L C51L 121.0(7) . .
O48L C49L C51L 119.4(7) . .
C55L N51L C51L 119.4(7) . .
C55L N51L Co3 119.9(5) . .
C51L N51L Co3 120.6(5) . .
N51L C51L C52L 122.6(7) . .
N51L C51L C49L 109.1(7) . .
C52L C51L C49L 128.3(7) . .
C53L C52L C51L 117.7(8) . .
C53L C52L H52A 121.1 . .
C51L C52L H52A 121.1 . .
C52L C53L C54L 120.6(8) . .
C52L C53L H53A 119.7 . .
C54L C53L H53A 119.7 . .
C53L C54L C55L 116.6(7) . .
C53L C54L H54A 121.7 . .
C55L C54L H54A 121.7 . .
N51L C55L C54L 123.0(7) . .
N51L C55L C57L 111.5(7) . .
C54L C55L C57L 125.5(8) . .
C57L N56L C60L 107.8(7) . .
C57L N56L Co3 112.2(5) . .
C60L N56L Co3 140.0(5) . .
N56L C57L O58L 119.8(7) . .
N56L C57L C55L 121.5(7) . .
O58L C57L C55L 118.7(7) . .
C57L O58L C59L 104.4(6) . .
O58L C59L C60L 105.2(6) . .
O58L C59L H59A 110.7 . .
C60L C59L H59A 110.7 . .
O58L C59L H59B 110.7 . .
C60L C59L H59B 110.7 . .
H59A C59L H59B 108.8 . .
N56L C60L C59L 102.8(7) . .
N56L C60L C64L 112.7(7) . .
C59L C60L C64L 114.0(8) . .
N56L C60L H60A 109.0 . .
C59L C60L H60A 109.0 . .
C64L C60L H60A 109.0 . .
C62L C61L C46L 112.7(9) . .
C62L C61L C63L 112.1(9) . .
C46L C61L C63L 109.3(9) . .
C62L C61L H61A 107.5 . .
C46L C61L H61A 107.5 . .
C63L C61L H61A 107.5 . .
C61L C62L H62A 109.5 . .
C61L C62L H62B 109.5 . .
H62A C62L H62B 109.5 . .
C61L C62L H62C 109.5 . .
H62A C62L H62C 109.5 . .
H62B C62L H62C 109.5 . .
C61L C63L H63A 109.5 . .
C61L C63L H63B 109.5 . .
H63A C63L H63B 109.5 . .
C61L C63L H63C 109.5 . .
H63A C63L H63C 109.5 . .
H63B C63L H63C 109.5 . .
C66A C64L C66B 87.8(12) . .
C66A C64L C65L 110.0(12) . .
C66B C64L C65L 116.5(11) . .
C66A C64L C60L 116.8(12) . .
C66B C64L C60L 110.7(9) . .
C65L C64L C60L 112.9(8) . .
C64L C65L H65A 109.5 . .
C64L C65L H65B 109.5 . .
H65A C65L H65B 109.5 . .
C64L C65L H65C 109.5 . .
H65A C65L H65C 109.5 . .
H65B C65L H65C 109.5 . .
C64L C66A H66A 109.5 . .
C64L C66A H66B 109.5 . .
H66A C66A H66B 109.5 . .
C64L C66A H66C 109.5 . .
H66A C66A H66C 109.5 . .
H66B C66A H66C 109.5 . .
C64L C66B H66D 109.5 . .
C64L C66B H66E 109.5 . .
H66D C66B H66E 109.5 . .
C64L C66B H66F 109.5 . .
H66D C66B H66F 109.5 . .
H66E C66B H66F 109.5 . .
O1M C1M H1MA 109.5 . .
O1M C1M H1MB 109.5 . .
H1MA C1M H1MB 109.5 . .
O1M C1M H1MC 109.5 . .
H1MA C1M H1MC 109.5 . .
H1MB C1M H1MC 109.5 . .
C1M O1M Co1 124.7(6) . .
O2M C2M H2MA 109.5 . .
O2M C2M H2MB 109.5 . .
H2MA C2M H2MB 109.5 . .
O2M C2M H2MC 109.5 . .
H2MA C2M H2MC 109.5 . .
H2MB C2M H2MC 109.5 . .
C2M O2M Co2 125.8(5) . .
O3M C3M H3MA 109.5 . .
O3M C3M H3MB 109.5 . .
H3MA C3M H3MB 109.5 . .
O3M C3M H3MC 109.5 . .
H3MA C3M H3MC 109.5 . .
H3MB C3M H3MC 109.5 . .
C3M O3M Co3 127.3(5) . .
O6M C6M O6M 69(2) . 2_756
C6M O6M O6M 55.4(10) . 2_756
O11M C11M O11M 161.3(15) 2_755 .

loop_
_geom_bond_atom_site_label_1
_geom_bond_atom_site_label_2
_geom_bond_distance
_geom_bond_site_symmetry_2
Co1 N1 2.065(7) .
Co1 N9 2.080(6) .
Co1 N6L 2.104(6) .
Co1 O1M 2.120(5) .
Co1 N1L 2.169(7) .
Co1 N12L 2.193(7) .
Co2 N2 2.054(7) .
Co2 N10 2.070(7) .
Co2 O2M 2.083(5) .
Co2 N28L 2.104(6) .
Co2 N23L 2.177(7) .
Co2 N34L 2.196(7) .
Co3 O3M 2.039(5) .
Co3 N11 2.084(6) 3_455
Co3 N3 2.089(6) .
Co3 N51L 2.105(6) .
Co3 N45L 2.154(7) .
Co3 N56L 2.222(7) .
W1 C2 2.133(9) .
W1 C6 2.135(8) .
W1 C8 2.147(8) .
W1 C4 2.153(9) .
W1 C3 2.161(7) .
W1 C5 2.168(7) .
W1 C7 2.179(8) .
W1 C1 2.197(8) .
W2 C9 2.148(7) .
W2 C10 2.152(8) .
W2 C15 2.155(9) .
W2 C13 2.159(9) .
W2 C16 2.163(7) .
W2 C12 2.170(9) .
W2 C14 2.171(10) .
W2 C11 2.172(7) .
N1 C1 1.135(9) .
N2 C2 1.185(9) .
N3 C3 1.133(9) .
N4 C4 1.160(10) .
N5 C5 1.141(9) .
N6 C6 1.171(10) .
N7 C7 1.139(10) .
N8 C8 1.164(9) .
N9 C9 1.165(8) .
N10 C10 1.141(10) .
C11 N11 1.142(9) .
N11 Co3 2.084(6) 3_545
N12 C12 1.146(10) .
N13 C13 1.160(10) .
N14 C14 1.148(11) .
N15 C15 1.166(10) .
N16 C16 1.156(9) .
N1L C5L 1.273(10) .
N1L C2L 1.494(10) .
C2L C3L 1.519(11) .
C2L C17L 1.537(13) .
C2L H2LA 1.0000 .
C3L O4L 1.465(10) .
C3L H3LA 0.9900 .
C3L H3LB 0.9900 .
O4L C5L 1.338(9) .
C5L C7L 1.470(12) .
N6L C7L 1.323(11) .
N6L C11L 1.337(11) .
C7L C8L 1.401(13) .
C8L C9L 1.363(16) .
C8L H8LA 0.9500 .
C9L C10L 1.398(17) .
C9L H9LA 0.9500 .
C10L C11L 1.360(13) .
C10L H10A 0.9500 .
C11L C13L 1.473(13) .
N12L C13L 1.275(10) .
N12L C16L 1.468(11) .
C13L O14L 1.333(10) .
O14L C15L 1.476(11) .
C15L C16L 1.540(12) .
C15L H15A 0.9900 .
C15L H15B 0.9900 .
C16L C20L 1.559(11) .
C16L H16A 1.0000 .
C17L C19L 1.527(13) .
C17L C18L 1.571(15) .
C17L H17A 1.0000 .
C18L H18A 0.9800 .
C18L H18B 0.9800 .
C18L H18C 0.9800 .
C19L H19A 0.9800 .
C19L H19B 0.9800 .
C19L H19C 0.9800 .
C20L C21L 1.508(13) .
C20L C22L 1.534(12) .
C20L H20A 1.0000 .
C21L H21A 0.9800 .
C21L H21B 0.9800 .
C21L H21C 0.9800 .
C22L H22A 0.9800 .
C22L H22B 0.9800 .
C22L H22C 0.9800 .
N23L C27L 1.307(9) .
N23L C24L 1.488(9) .
C24L C39L 1.533(12) .
C24L C25L 1.535(10) .
C24L H24A 1.0000 .
C25L O26L 1.485(8) .
C25L H25A 0.9900 .
C25L H25B 0.9900 .
O26L C27L 1.323(9) .
C27L C29L 1.485(10) .
N28L C29L 1.316(10) .
N28L C33L 1.318(10) .
C29L C30L 1.410(10) .
C30L C31L 1.412(11) .
C30L H30A 0.9500 .
C31L C32L 1.362(12) .
C31L H31A 0.9500 .
C32L C33L 1.396(10) .
C32L H32A 0.9500 .
C33L C35L 1.470(11) .
N34L C35L 1.285(9) .
N34L C38L 1.479(11) .
C35L O36L 1.345(9) .
O36L C37L 1.471(10) .
C37L C38L 1.512(11) .
C37L H37A 0.9900 .
C37L H37B 0.9900 .
C38L C42L 1.564(13) .
C38L H38A 1.0000 .
C39L C41L 1.522(11) .
C39L C40L 1.524(11) .
C39L H39A 1.0000 .
C40L H40A 0.9800 .
C40L H40B 0.9800 .
C40L H40C 0.9800 .
C41L H41A 0.9800 .
C41L H41B 0.9800 .
C41L H41C 0.9800 .
C42L C44L 1.486(14) .
C42L C43L 1.525(14) .
C42L H42A 1.0000 .
C43L H43A 0.9800 .
C43L H43B 0.9800 .
C43L H43C 0.9800 .
C44L H44A 0.9800 .
C44L H44B 0.9800 .
C44L H44C 0.9800 .
N45L C49L 1.266(9) .
N45L C46L 1.489(11) .
C46L C47L 1.533(13) .
C46L C61L 1.547(14) .
C46L H46A 1.0000 .
C47L O48L 1.450(11) .
C47L H47A 0.9900 .
C47L H47B 0.9900 .
O48L C49L 1.346(9) .
C49L C51L 1.474(11) .
N51L C55L 1.317(10) .
N51L C51L 1.337(9) .
C51L C52L 1.391(11) .
C52L C53L 1.385(12) .
C52L H52A 0.9500 .
C53L C54L 1.396(12) .
C53L H53A 0.9500 .
C54L C55L 1.410(11) .
C54L H54A 0.9500 .
C55L C57L 1.484(11) .
N56L C57L 1.265(10) .
N56L C60L 1.485(10) .
C57L O58L 1.350(9) .
O58L C59L 1.477(11) .
C59L C60L 1.545(13) .
C59L H59A 0.9900 .
C59L H59B 0.9900 .
C60L C64L 1.549(11) .
C60L H60A 1.0000 .
C61L C62L 1.539(14) .
C61L C63L 1.552(14) .
C61L H61A 1.0000 .
C62L H62A 0.9800 .
C62L H62B 0.9800 .
C62L H62C 0.9800 .
C63L H63A 0.9800 .
C63L H63B 0.9800 .
C63L H63C 0.9800 .
C64L C66A 1.318(18) .
C64L C66B 1.440(18) .
C64L C65L 1.536(15) .
C65L H65A 0.9800 .
C65L H65B 0.9800 .
C65L H65C 0.9800 .
C66A H66A 0.9800 .
C66A H66B 0.9800 .
C66A H66C 0.9800 .
C66B H66D 0.9800 .
C66B H66E 0.9800 .
C66B H66F 0.9800 .
C1M O1M 1.424(12) .
C1M H1MA 0.9800 .
C1M H1MB 0.9800 .
C1M H1MC 0.9800 .
C2M O2M 1.439(9) .
C2M H2MA 0.9800 .
C2M H2MB 0.9800 .
C2M H2MC 0.9800 .
C3M O3M 1.443(9) .
C3M H3MA 0.9800 .
C3M H3MB 0.9800 .
C3M H3MC 0.9800 .
C4M O4M 1.487(16) .
C5M O5M 1.61(3) .
C6M O6M 1.359(15) .
C6M O6M 1.359(15) 2_756
O6M O6M 1.54(4) 2_756
C7M O7M 1.53(4) .
C8M O8M 1.467(11) .
C9M O9M 1.462(10) .
O10M C10M 1.58(3) .
O11M C11M 1.634(14) .
C11M O11M 1.634(14) 2_755

loop_
_geom_torsion_atom_site_label_1
_geom_torsion_atom_site_label_2
_geom_torsion_atom_site_label_3
_geom_torsion_atom_site_label_4
_geom_torsion
_geom_torsion_site_symmetry_1
N10 Co2 N2 C2 -104(2) .
O2M Co2 N2 C2 80(2) .
N23L Co2 N2 C2 -12(2) .
N34L Co2 N2 C2 172(2) .
O3M Co3 N3 C3 -72(3) .
N51L Co3 N3 C3 106(3) .
N45L Co3 N3 C3 32(3) .
N56L Co3 N3 C3 -179(10) .
N2 Co2 N10 C10 -122(2) .
N28L Co2 N10 C10 63(2) .
N23L Co2 N10 C10 139(2) .
N34L Co2 N10 C10 -11(2) .
N1 Co1 N1L C5L -175.6(5) .
N9 Co1 N1L C5L -81.2(6) .
N6L Co1 N1L C5L 4.3(5) .
O1M Co1 N1L C5L 93.8(5) .
N12L Co1 N1L C5L 7.4(8) .
N1 Co1 N1L C2L 4.0(8) .
N9 Co1 N1L C2L 98.4(8) .
N6L Co1 N1L C2L -176.1(8) .
O1M Co1 N1L C2L -86.6(8) .
N12L Co1 N1L C2L -173.0(7) .
C5L N1L C2L C3L 6.9(8) .
Co1 N1L C2L C3L -172.7(6) .
C5L N1L C2L C17L 132.9(7) .
Co1 N1L C2L C17L -46.7(11) .
N1L C2L C3L O4L -9.0(8) .
C17L C2L C3L O4L -132.9(7) .
C2L C3L O4L C5L 7.8(7) .
C2L N1L C5L O4L -2.2(9) .
Co1 N1L C5L O4L 177.5(5) .
C2L N1L C5L C7L 177.1(7) .
Co1 N1L C5L C7L -3.2(9) .
C3L O4L C5L N1L -3.8(9) .
C3L O4L C5L C7L 176.9(6) .
N1 Co1 N6L C7L 8(66) .
N9 Co1 N6L C7L 87.9(6) .
O1M Co1 N6L C7L -92.4(6) .
N12L Co1 N6L C7L 176.4(6) .
N9 Co1 N6L C11L -85.7(6) .
O1M Co1 N6L C11L 94.0(6) .
N1L Co1 N6L C11L -178.8(7) .
N12L Co1 N6L C11L 2.8(6) .
C11L N6L C7L C8L -3.9(13) .
Co1 N6L C7L C8L -177.3(7) .
C11L N6L C7L C5L 178.6(7) .
Co1 N6L C7L C5L 5.2(9) .
N1L C5L C7L N6L -1.1(11) .
O4L C5L C7L N6L 178.1(6) .
N1L C5L C7L C8L -178.5(8) .
O4L C5L C7L C8L 0.8(13) .
N6L C7L C8L C9L 0.8(15) .
C5L C7L C8L C9L 178.0(10) .
C7L C8L C9L C10L 3(2) .
C8L C9L C10L C11L -3(2) .
C7L N6L C11L C10L 3.3(14) .
Co1 N6L C11L C10L 176.7(9) .
C7L N6L C11L C13L -176.7(7) .
Co1 N6L C11L C13L -3.4(10) .
C9L C10L C11L N6L 0.2(19) .
C9L C10L C11L C13L -179.7(11) .
N1 Co1 N12L C13L 178.4(6) .
N9 Co1 N12L C13L 85.2(6) .
N6L Co1 N12L C13L -1.5(6) .
O1M Co1 N12L C13L -89.9(6) .
N1L Co1 N12L C13L -4.6(9) .
N1 Co1 N12L C16L 1.9(8) .
N9 Co1 N12L C16L -91.4(8) .
N6L Co1 N12L C16L -178.1(8) .
O1M Co1 N12L C16L 93.5(8) .
N1L Co1 N12L C16L 178.8(7) .
C16L N12L C13L O14L -3.3(10) .
Co1 N12L C13L O14L 179.0(6) .
C16L N12L C13L C11L 178.0(7) .
Co1 N12L C13L C11L 0.3(10) .
N6L C11L C13L N12L 1.9(12) .
C10L C11L C13L N12L -178.1(11) .
N6L C11L C13L O14L -176.8(7) .
C10L C11L C13L O14L 3.2(16) .
N12L C13L O14L C15L 7.7(11) .
C11L C13L O14L C15L -173.6(7) .
C13L O14L C15L C16L -8.0(8) .
C13L N12L C16L C15L -2.5(9) .
Co1 N12L C16L C15L 174.2(6) .
C13L N12L C16L C20L 123.5(7) .
Co1 N12L C16L C20L -59.8(10) .
O14L C15L C16L N12L 6.5(8) .
O14L C15L C16L C20L -116.0(8) .
N1L C2L C17L C19L 178.1(7) .
C3L C2L C17L C19L -62.8(10) .
N1L C2L C17L C18L -58.4(10) .
C3L C2L C17L C18L 60.7(10) .
N12L C16L C20L C21L 177.7(7) .
C15L C16L C20L C21L -62.9(10) .
N12L C16L C20L C22L -59.6(9) .
C15L C16L C20L C22L 59.8(10) .
N2 Co2 N23L C27L 177.1(5) .
N10 Co2 N23L C27L -93.2(5) .
O2M Co2 N23L C27L 85.3(5) .
N28L Co2 N23L C27L -2.2(5) .
N34L Co2 N23L C27L -10.3(8) .
N2 Co2 N23L C24L -9.4(8) .
N10 Co2 N23L C24L 80.3(8) .
O2M Co2 N23L C24L -101.2(8) .
N28L Co2 N23L C24L 171.3(8) .
N34L Co2 N23L C24L 163.2(7) .
C27L N23L C24L C39L 117.0(7) .
Co2 N23L C24L C39L -56.7(10) .
C27L N23L C24L C25L -8.0(8) .
Co2 N23L C24L C25L 178.3(6) .
N23L C24L C25L O26L 10.2(8) .
C39L C24L C25L O26L -112.1(7) .
C24L C25L O26L C27L -9.0(8) .
C24L N23L C27L O26L 2.5(9) .
Co2 N23L C27L O26L 178.2(5) .
C24L N23L C27L C29L -173.9(7) .
Co2 N23L C27L C29L 1.8(8) .
C25L O26L C27L N23L 4.4(9) .
C25L O26L C27L C29L -179.2(7) .
N10 Co2 N28L C29L 93.7(6) .
O2M Co2 N28L C29L -90.5(6) .
N23L Co2 N28L C29L 2.6(5) .
N34L Co2 N28L C29L 178.4(6) .
N10 Co2 N28L C33L -83.0(6) .
O2M Co2 N28L C33L 92.8(6) .
N23L Co2 N28L C33L -174.2(6) .
N34L Co2 N28L C33L 1.7(6) .
C33L N28L C29L C30L -1.7(11) .
Co2 N28L C29L C30L -178.4(6) .
C33L N28L C29L C27L 174.4(7) .
Co2 N28L C29L C27L -2.4(8) .
N23L C27L C29L N28L 0.3(10) .
O26L C27L C29L N28L -176.1(6) .
N23L C27L C29L C30L 176.3(7) .
O26L C27L C29L C30L -0.1(11) .
N28L C29L C30L C31L 1.2(11) .
C27L C29L C30L C31L -174.4(7) .
C29L C30L C31L C32L 0.5(12) .
C30L C31L C32L C33L -1.8(12) .
C29L N28L C33L C32L 0.3(11) .
Co2 N28L C33L C32L 177.0(6) .
C29L N28L C33L C35L -176.4(7) .
Co2 N28L C33L C35L 0.3(9) .
C31L C32L C33L N28L 1.4(12) .
C31L C32L C33L C35L 177.6(8) .
N2 Co2 N34L C35L 176.8(5) .
N10 Co2 N34L C35L 89.1(6) .
O2M Co2 N34L C35L -91.5(6) .
N28L Co2 N34L C35L -3.5(5) .
N23L Co2 N34L C35L 4.6(8) .
N2 Co2 N34L C38L 2.5(9) .
N10 Co2 N34L C38L -85.2(9) .
O2M Co2 N34L C38L 94.2(9) .
N28L Co2 N34L C38L -177.8(9) .
N23L Co2 N34L C38L -169.7(7) .
C38L N34L C35L O36L 1.5(10) .
Co2 N34L C35L O36L -174.8(5) .
C38L N34L C35L C33L -178.5(7) .
Co2 N34L C35L C33L 5.2(9) .
N28L C33L C35L N34L -3.8(11) .
C32L C33L C35L N34L 179.7(8) .
N28L C33L C35L O36L 176.2(7) .
C32L C33L C35L O36L -0.3(12) .
N34L C35L O36L C37L 8.1(10) .
C33L C35L O36L C37L -171.9(7) .
C35L O36L C37L C38L -13.4(9) .
C35L N34L C38L C37L -10.1(9) .
Co2 N34L C38L C37L 164.4(7) .
C35L N34L C38L C42L 112.9(7) .
Co2 N34L C38L C42L -72.5(11) .
O36L C37L C38L N34L 14.3(9) .
O36L C37L C38L C42L -106.2(8) .
N23L C24L C39L C41L 173.7(6) .
C25L C24L C39L C41L -68.2(8) .
N23L C24L C39L C40L -61.8(9) .
C25L C24L C39L C40L 56.3(9) .
N34L C38L C42L C44L 68.5(10) .
C37L C38L C42L C44L -174.2(9) .
N34L C38L C42L C43L -55.3(10) .
C37L C38L C42L C43L 62.0(10) .
O3M Co3 N45L C49L -179.9(5) .
N11 Co3 N45L C49L -91.7(5) 3_455
N3 Co3 N45L C49L 89.3(5) .
N51L Co3 N45L C49L -3.9(5) .
N56L Co3 N45L C49L -3.0(8) .
O3M Co3 N45L C46L -1.2(8) .
N11 Co3 N45L C46L 87.0(7) 3_455
N3 Co3 N45L C46L -92.1(7) .
N51L Co3 N45L C46L 174.8(8) .
N56L Co3 N45L C46L 175.6(7) .
C49L N45L C46L C47L -10.3(9) .
Co3 N45L C46L C47L 171.0(6) .
C49L N45L C46L C61L 113.7(8) .
Co3 N45L C46L C61L -65.1(10) .
N45L C46L C47L O48L 12.6(9) .
C61L C46L C47L O48L -104.5(9) .
C46L C47L O48L C49L -10.6(9) .
C46L N45L C49L O48L 4.4(9) .
Co3 N45L C49L O48L -176.5(5) .
C46L N45L C49L C51L -176.2(7) .
Co3 N45L C49L C51L 2.9(8) .
C47L O48L C49L N45L 4.2(9) .
C47L O48L C49L C51L -175.2(7) .
N11 Co3 N51L C55L -85.6(5) 3_455
N3 Co3 N51L C55L 96.4(5) .
N45L Co3 N51L C55L -178.7(6) .
N56L Co3 N51L C55L 1.7(5) .
N11 Co3 N51L C51L 97.9(6) 3_455
N3 Co3 N51L C51L -80.1(6) .
N45L Co3 N51L C51L 4.8(5) .
N56L Co3 N51L C51L -174.8(6) .
C55L N51L C51L C52L 0.5(11) .
Co3 N51L C51L C52L 177.0(6) .
C55L N51L C51L C49L 178.8(6) .
Co3 N51L C51L C49L -4.7(8) .
N45L C49L C51L N51L 1.0(9) .
O48L C49L C51L N51L -179.6(6) .
N45L C49L C51L C52L 179.2(8) .
O48L C49L C51L C52L -1.4(11) .
N51L C51L C52L C53L 0.3(12) .
C49L C51L C52L C53L -177.6(7) .
C51L C52L C53L C54L 0.8(12) .
C52L C53L C54L C55L -2.6(12) .
C51L N51L C55L C54L -2.5(11) .
Co3 N51L C55L C54L -179.1(5) .
C51L N51L C55L C57L 175.5(6) .
Co3 N51L C55L C57L -1.1(8) .
C53L C54L C55L N51L 3.6(11) .
C53L C54L C55L C57L -174.2(7) .
N11 Co3 N56L C57L 87.1(5) 3_455
N3 Co3 N56L C57L -92.7(5) .
N51L Co3 N56L C57L -2.2(5) .
N45L Co3 N56L C57L -3.0(8) .
N11 Co3 N56L C60L -89.1(8) 3_455
N3 Co3 N56L C60L 91.1(8) .
N51L Co3 N56L C60L -178.4(8) .
N45L Co3 N56L C60L -179.2(7) .
C60L N56L C57L O58L -2.2(9) .
Co3 N56L C57L O58L -179.6(5) .
C60L N56L C57L C55L 180.0(6) .
Co3 N56L C57L C55L 2.5(9) .
N51L C55L C57L N56L -1.1(10) .
C54L C55L C57L N56L 176.8(7) .
N51L C55L C57L O58L -179.0(6) .
C54L C55L C57L O58L -1.0(11) .
N56L C57L O58L C59L 1.9(9) .
C55L C57L O58L C59L 179.8(7) .
C57L O58L C59L C60L -0.7(8) .
C57L N56L C60L C59L 1.4(9) .
Co3 N56L C60L C59L 177.8(6) .
C57L N56L C60L C64L 124.6(8) .
Co3 N56L C60L C64L -59.0(12) .
O58L C59L C60L N56L -0.4(8) .
O58L C59L C60L C64L -122.7(8) .
N45L C46L C61L C62L -61.3(10) .
C47L C46L C61L C62L 52.1(11) .
N45L C46L C61L C63L 173.3(8) .
C47L C46L C61L C63L -73.3(11) .
N56L C60L C64L C66A 72.9(13) .
C59L C60L C64L C66A -170.4(11) .
N56L C60L C64L C66B 171.2(11) .
C59L C60L C64L C66B -72.0(14) .
N56L C60L C64L C65L -56.1(12) .
C59L C60L C64L C65L 60.7(11) .
N1 Co1 O1M C1M -18.6(9) .
N6L Co1 O1M C1M 161.1(9) .
N1L Co1 O1M C1M 85.7(9) .
N12L Co1 O1M C1M -124.1(9) .
N2 Co2 O2M C2M -20.6(7) .
N28L Co2 O2M C2M 154.5(7) .
N23L Co2 O2M C2M 78.9(7) .
N34L Co2 O2M C2M -130.9(7) .
N11 Co3 O3M C3M -161.2(7) 3_455
N3 Co3 O3M C3M 16.7(7) .
N45L Co3 O3M C3M -69.2(7) .
N56L Co3 O3M C3M 112.5(7) .
